data_4320418
loop_
_publ_author_name
'Jun Ho Shin'
'Brian M. Bridgewater'
'David G. Churchill'
'Gerard Parkin'

_publ_section_title
;
 Synthesis and Structural Characterization of PhP[(C5Me4)2], a Monodentate
 Chiral Phosphine Derived from Intramolecular C-C Coupling of
 Tetramethylcyclopentadienyl Groups: An Evaluation of Steric and
 Electronic Properties
;
_journal_name_full 'Inorganic Chemistry'
_journal_page_first 5626
_journal_page_last 5635
_journal_paper_doi 10.1021/ic010443j
_journal_volume 40
_journal_year 2001
_chemical_formula_sum 'C25 H34 Cl Ir O P2'
_chemical_formula_weight 640.11
_chemical_name_systematic
;
  ?
;
_space_group_IT_number 4
_symmetry_cell_setting monoclinic
_symmetry_space_group_name_Hall 'P 2yb'
_symmetry_space_group_name_H-M 'P 1 21 1'
_atom_sites_solution_hydrogens geom
_atom_sites_solution_primary direct
_atom_sites_solution_secondary difmap
_audit_creation_method SHELXL-97
_cell_angle_alpha 90.00
_cell_angle_beta 100.879(11)
_cell_angle_gamma 90.00
_cell_formula_units_Z 2
_cell_length_a 9.244(5)
_cell_length_b 14.891(9)
_cell_length_c 9.648(5)
_cell_measurement_temperature 233(2)
_cell_volume 1304.2(13)
_computing_cell_refinement 'Bruker SMART'
_computing_data_collection 'Bruker SMART'
_computing_data_reduction 'Bruker SHELXTL'
_computing_molecular_graphics 'Bruker SHELXTL'
_computing_publication_material 'Bruker SHELXTL'
_computing_structure_refinement 'SHELXL-97 (Sheldrick, 1997)'
_computing_structure_solution 'SHELXS-97 (Sheldrick, 1990)'
_diffrn_ambient_temperature 233(2)
_diffrn_measured_fraction_theta_full 0.903
_diffrn_measured_fraction_theta_max 0.903
_diffrn_measurement_device_type 'CCD area detector'
_diffrn_measurement_method 'phi and omega scans'
_diffrn_radiation_monochromator graphite
_diffrn_radiation_source 'fine-focus sealed tube'
_diffrn_radiation_type MoK\a
_diffrn_radiation_wavelength 0.71073
_diffrn_reflns_av_R_equivalents 0.0440
_diffrn_reflns_av_sigmaI/netI 0.0329
_diffrn_reflns_limit_h_max 12
_diffrn_reflns_limit_h_min -8
_diffrn_reflns_limit_k_max 18
_diffrn_reflns_limit_k_min -16
_diffrn_reflns_limit_l_max 8
_diffrn_reflns_limit_l_min -12
_diffrn_reflns_number 8190
_diffrn_reflns_theta_full 28.20
_diffrn_reflns_theta_max 28.20
_diffrn_reflns_theta_min 2.15
_exptl_absorpt_coefficient_mu 5.358
_exptl_absorpt_correction_T_max 0.6164
_exptl_absorpt_correction_T_min 0.1413
_exptl_absorpt_correction_type none
_exptl_crystal_density_diffrn 1.630
_exptl_crystal_density_method 'not measured'
_exptl_crystal_F_000 632
_exptl_crystal_size_max 0.60
_exptl_crystal_size_mid 0.40
_exptl_crystal_size_min 0.10
_refine_diff_density_max 2.249
_refine_diff_density_min -1.899
_refine_diff_density_rms 0.132
_refine_ls_abs_structure_details 'Flack H D (1983), Acta Cryst. A39, 876-881'
_refine_ls_abs_structure_Flack 0.013(11)
_refine_ls_extinction_coef 0.0007(4)
_refine_ls_extinction_expression Fc^*^=kFc[1+0.001xFc^2^\l^3^/sin(2\q)]^-1/4^
_refine_ls_extinction_method SHELXL
_refine_ls_goodness_of_fit_ref 1.095
_refine_ls_hydrogen_treatment mixed
_refine_ls_matrix_type full
_refine_ls_number_parameters 288
_refine_ls_number_reflns 5190
_refine_ls_number_restraints 7
_refine_ls_restrained_S_all 1.094
_refine_ls_R_factor_all 0.0381
_refine_ls_R_factor_gt 0.0364
_refine_ls_shift/su_max 0.001
_refine_ls_shift/su_mean 0.000
_refine_ls_structure_factor_coef Fsqd
_refine_ls_weighting_details 'calc w=1/[\s^2^(Fo^2^)+(0.0716P)^2^+0.8704P] where P=(Fo^2^+2Fc^2^)/3'
_refine_ls_weighting_scheme calc
_refine_ls_wR_factor_gt 0.0991
_refine_ls_wR_factor_ref 0.1003
_reflns_number_gt 4953
_reflns_number_total 5190
_reflns_threshold_expression >2sigma(I)
_cod_data_source_file ic010443j_08.cif
_cod_data_source_block irs10
_cod_depositor_comments
;
The following automatic conversions were performed:

'_symmetry_cell_setting' value 'Monoclinic' changed to 'monoclinic'
according to the built-in table from CIF Core dictionary named
'cif_core.dic' version 2.4.1 from 2010-06-29.

Automatic conversion script
Id: cif_fix_values 1646 2011-03-28 12:23:43Z adriana 
;
_cod_database_code 4320418

loop_
_symmetry_equiv_pos_as_xyz
'x, y, z'
'-x, y+1/2, -z'

loop_
_atom_site_label
_atom_site_type_symbol
_atom_site_fract_x
_atom_site_fract_y
_atom_site_fract_z
_atom_site_U_iso_or_equiv
_atom_site_adp_type
_atom_site_occupancy
_atom_site_symmetry_multiplicity
_atom_site_calc_flag
_atom_site_refinement_flags
_atom_site_disorder_assembly
_atom_site_disorder_group
Ir Ir 0.40458(2) 0.24515(5) 0.300432(19) 0.03035(10) Uani 1 1 d D . .
ClA Cl 0.5835(3) 0.2639(2) 0.1562(3) 0.0494(9) Uani 0.80 1 d PD A 1
C1A C 0.2746(11) 0.2331(12) 0.4099(10) 0.049(3) Uani 0.80 1 d PD A 1
O1A O 0.1868(10) 0.2230(9) 0.4840(10) 0.070(3) Uani 0.80 1 d PD A 1
ClB Cl 0.2299(16) 0.2274(14) 0.4495(16) 0.058(5) Uiso 0.20 1 d PD A 2
C1B C 0.532(3) 0.264(3) 0.190(3) 0.057(15) Uiso 0.20 1 d PD A 2
O1B O 0.622(3) 0.278(2) 0.120(4) 0.064(12) Uiso 0.20 1 d PD A 2
P1 P 0.5993(2) 0.21964(13) 0.48546(19) 0.0348(4) Uani 1 1 d . A .
P2 P 0.21896(18) 0.25606(18) 0.10029(16) 0.0307(4) Uani 1 1 d . A .
C11 C 0.5260(13) 0.2703(9) 0.7516(10) 0.072(4) Uani 1 1 d . A .
H11A H 0.5170 0.2489 0.8446 0.107 Uiso 1 1 calc R . .
H11B H 0.4339 0.2976 0.7063 0.107 Uiso 1 1 calc R . .
H11C H 0.6044 0.3143 0.7605 0.107 Uiso 1 1 calc R . .
C12 C 0.5612(12) 0.1922(8) 0.6635(10) 0.057(3) Uani 1 1 d . . .
H12A H 0.4758 0.1509 0.6500 0.068 Uiso 1 1 calc R A .
C13 C 0.6991(15) 0.1373(8) 0.7292(12) 0.077(4) Uani 1 1 d . A .
H13A H 0.7844 0.1770 0.7555 0.092 Uiso 1 1 calc R . .
H13B H 0.6824 0.1059 0.8140 0.092 Uiso 1 1 calc R . .
C14 C 0.7264(19) 0.0703(9) 0.6186(15) 0.093(5) Uani 1 1 d . . .
H14A H 0.6545 0.0214 0.6119 0.111 Uiso 1 1 calc R A .
H14B H 0.8251 0.0444 0.6466 0.111 Uiso 1 1 calc R . .
C15 C 0.7133(10) 0.1165(6) 0.4736(13) 0.055(2) Uani 1 1 d . A .
H15A H 0.8129 0.1360 0.4626 0.066 Uiso 1 1 calc R . .
C16 C 0.6527(12) 0.0542(7) 0.3523(11) 0.057(2) Uani 1 1 d . . .
H16A H 0.7054 -0.0024 0.3647 0.086 Uiso 1 1 calc R A .
H16B H 0.6650 0.0815 0.2640 0.086 Uiso 1 1 calc R . .
H16C H 0.5488 0.0436 0.3506 0.086 Uiso 1 1 calc R . .
C21 C 0.7275(8) 0.3142(5) 0.5214(7) 0.0340(14) Uani 1 1 d . . .
C22 C 0.6664(10) 0.3983(6) 0.5289(10) 0.0462(19) Uani 1 1 d . A .
H22A H 0.5634 0.4046 0.5102 0.055 Uiso 1 1 calc R . .
C23 C 0.7550(12) 0.4744(6) 0.5639(11) 0.056(2) Uani 1 1 d . . .
H23A H 0.7118 0.5307 0.5729 0.068 Uiso 1 1 calc R A .
C24 C 0.9056(12) 0.4660(7) 0.5850(10) 0.058(2) Uani 1 1 d . A .
H24A H 0.9660 0.5168 0.6064 0.069 Uiso 1 1 calc R . .
C25 C 0.9676(11) 0.3826(7) 0.5746(12) 0.060(2) Uani 1 1 d . . .
H25A H 1.0706 0.3770 0.5895 0.072 Uiso 1 1 calc R A .
C26 C 0.8808(10) 0.3074(6) 0.5428(11) 0.050(2) Uani 1 1 d . A .
H26A H 0.9250 0.2512 0.5354 0.060 Uiso 1 1 calc R . .
C31 C -0.0437(10) 0.1623(7) 0.1303(14) 0.062(3) Uani 1 1 d . A .
H31A H -0.1398 0.1675 0.1560 0.094 Uiso 1 1 calc R . .
H31B H 0.0198 0.1255 0.1994 0.094 Uiso 1 1 calc R . .
H31C H -0.0540 0.1347 0.0379 0.094 Uiso 1 1 calc R . .
C32 C 0.0239(7) 0.2554(8) 0.1264(7) 0.0391(17) Uani 1 1 d . . .
H32A H 0.0198 0.2861 0.2166 0.047 Uiso 1 1 calc R A .
C33 C -0.0563(10) 0.3147(7) 0.0043(12) 0.056(2) Uani 1 1 d . A .
H33A H -0.0707 0.2815 -0.0850 0.068 Uiso 1 1 calc R . .
H33B H -0.1528 0.3332 0.0221 0.068 Uiso 1 1 calc R . .
C34 C 0.0411(11) 0.3964(7) -0.0027(13) 0.062(3) Uani 1 1 d . . .
H34A H 0.0449 0.4339 0.0814 0.075 Uiso 1 1 calc R A .
H34B H 0.0023 0.4326 -0.0863 0.075 Uiso 1 1 calc R . .
C35 C 0.1986(10) 0.3601(6) -0.0106(9) 0.0378(17) Uani 1 1 d . A .
H35A H 0.1980 0.3419 -0.1094 0.045 Uiso 1 1 calc R . .
C36 C 0.3206(15) 0.4300(8) 0.0303(17) 0.072(4) Uani 1 1 d . . .
H36A H 0.3084 0.4776 -0.0395 0.108 Uiso 1 1 calc R A .
H36B H 0.4158 0.4016 0.0345 0.108 Uiso 1 1 calc R . .
H36C H 0.3150 0.4551 0.1220 0.108 Uiso 1 1 calc R . .
C41 C 0.2320(9) 0.1623(6) -0.0173(9) 0.0349(17) Uani 1 1 d . . .
C42 C 0.1737(12) 0.1641(6) -0.1627(9) 0.050(2) Uani 1 1 d . A .
H42A H 0.1310 0.2170 -0.2052 0.060 Uiso 1 1 calc R . .
C43 C 0.1797(15) 0.0861(7) -0.2446(11) 0.065(3) Uani 1 1 d . . .
H43A H 0.1389 0.0868 -0.3416 0.078 Uiso 1 1 calc R A .
C44 C 0.2450(12) 0.0087(6) -0.1833(11) 0.058(2) Uani 1 1 d . A .
H44A H 0.2501 -0.0427 -0.2387 0.070 Uiso 1 1 calc R . .
C45 C 0.3023(11) 0.0069(6) -0.0415(11) 0.054(2) Uani 1 1 d . . .
H45A H 0.3463 -0.0458 0.0005 0.064 Uiso 1 1 calc R A .
C46 C 0.2953(11) 0.0826(6) 0.0394(10) 0.0409(19) Uani 1 1 d . A .
H46A H 0.3348 0.0802 0.1366 0.049 Uiso 1 1 calc R . .

loop_
_atom_site_aniso_label
_atom_site_aniso_U_11
_atom_site_aniso_U_22
_atom_site_aniso_U_33
_atom_site_aniso_U_23
_atom_site_aniso_U_13
_atom_site_aniso_U_12
Ir 0.02505(13) 0.04139(15) 0.02362(12) -0.00023(13) 0.00210(8) 0.00033(14)
ClA 0.0336(11) 0.080(3) 0.0369(10) 0.0083(13) 0.0115(10) -0.0023(12)
C1A 0.044(5) 0.073(9) 0.028(4) -0.001(6) -0.002(4) 0.019(7)
O1A 0.051(5) 0.107(10) 0.052(5) 0.028(5) 0.014(4) 0.015(5)
P1 0.0300(8) 0.0420(11) 0.0283(8) 0.0048(6) -0.0046(7) -0.0043(6)
P2 0.0287(7) 0.0372(12) 0.0244(6) -0.0009(8) 0.0003(5) 0.0001(8)
C11 0.075(6) 0.110(11) 0.033(4) 0.012(5) 0.017(4) -0.001(6)
C12 0.065(6) 0.072(6) 0.029(4) 0.017(4) -0.004(4) -0.016(5)
C13 0.099(9) 0.064(7) 0.049(6) 0.015(5) -0.033(6) -0.017(6)
C14 0.115(11) 0.061(7) 0.081(9) 0.018(6) -0.037(8) 0.009(7)
C15 0.036(4) 0.044(5) 0.079(7) 0.001(4) -0.002(5) -0.002(4)
C16 0.053(5) 0.053(5) 0.064(6) -0.001(4) 0.007(5) 0.009(4)
C21 0.039(4) 0.036(4) 0.027(3) 0.005(3) 0.006(3) -0.003(3)
C22 0.039(5) 0.047(5) 0.052(5) 0.000(4) 0.007(4) -0.004(4)
C23 0.067(6) 0.040(5) 0.064(6) 0.001(4) 0.017(5) -0.004(4)
C24 0.071(7) 0.051(5) 0.052(5) -0.006(4) 0.014(5) -0.021(5)
C25 0.042(5) 0.062(6) 0.072(6) -0.004(5) -0.004(5) -0.009(4)
C26 0.038(4) 0.043(4) 0.066(6) -0.004(4) 0.000(4) -0.004(3)
C31 0.033(4) 0.064(6) 0.089(8) 0.019(5) 0.009(5) -0.002(4)
C32 0.023(3) 0.053(5) 0.038(3) 0.004(4) 0.000(2) 0.004(4)
C33 0.033(4) 0.059(5) 0.072(7) 0.008(5) -0.003(4) 0.009(4)
C34 0.054(6) 0.048(5) 0.081(7) 0.020(5) 0.001(5) 0.012(4)
C35 0.039(4) 0.039(4) 0.033(4) 0.006(3) 0.001(3) 0.002(3)
C36 0.064(8) 0.050(6) 0.099(10) 0.010(6) 0.006(7) -0.014(5)
C41 0.031(4) 0.043(4) 0.029(4) -0.006(3) 0.001(3) -0.007(3)
C42 0.074(6) 0.039(4) 0.035(4) -0.002(3) 0.006(4) 0.002(4)
C43 0.103(9) 0.057(6) 0.039(5) -0.012(4) 0.020(5) -0.009(6)
C44 0.083(7) 0.042(5) 0.055(5) -0.016(4) 0.026(5) -0.003(4)
C45 0.050(5) 0.039(4) 0.069(6) -0.008(4) 0.005(4) 0.003(4)
C46 0.038(4) 0.044(5) 0.037(4) -0.002(3) -0.001(3) 0.000(4)

loop_
_atom_type_symbol
_atom_type_description
_atom_type_scat_dispersion_real
_atom_type_scat_dispersion_imag
_atom_type_scat_source
C C 0.0033 0.0016 'International Tables Vol C Tables 4.2.6.8 and 6.1.1.4'
H H 0.0000 0.0000 'International Tables Vol C Tables 4.2.6.8 and 6.1.1.4'
O O 0.0106 0.0060 'International Tables Vol C Tables 4.2.6.8 and 6.1.1.4'
P P 0.1023 0.0942 'International Tables Vol C Tables 4.2.6.8 and 6.1.1.4'
Cl Cl 0.1484 0.1585 'International Tables Vol C Tables 4.2.6.8 and 6.1.1.4'
Ir Ir -1.4442 7.9887 'International Tables Vol C Tables 4.2.6.8 and 6.1.1.4'

loop_
_geom_angle_atom_site_label_1
_geom_angle_atom_site_label_2
_geom_angle_atom_site_label_3
_geom_angle
_geom_angle_site_symmetry_1
_geom_angle_site_symmetry_3
_geom_angle_publ_flag
C1A Ir C1B 176.4(15) . . ?
C1A Ir P1 92.3(3) . . ?
C1B Ir P1 88.9(13) . . ?
C1A Ir P2 91.4(3) . . ?
C1B Ir P2 87.7(13) . . ?
P1 Ir P2 173.03(7) . . ?
C1A Ir ClA 178.6(5) . . ?
C1B Ir ClA 3.1(14) . . ?
P1 Ir ClA 86.84(9) . . ?
P2 Ir ClA 89.52(9) . . ?
C1A Ir ClB 0.6(9) . . ?
C1B Ir ClB 177.0(13) . . ?
P1 Ir ClB 91.9(5) . . ?
P2 Ir ClB 91.8(5) . . ?
ClA Ir ClB 178.6(5) . . ?
O1A C1A Ir 178.6(14) . . ?
O1B C1B Ir 178(3) . . ?
C21 P1 C12 102.8(4) . . ?
C21 P1 C15 106.8(4) . . ?
C12 P1 C15 94.8(5) . . ?
C21 P1 Ir 113.7(2) . . ?
C12 P1 Ir 119.5(4) . . ?
C15 P1 Ir 116.8(3) . . ?
C41 P2 C32 105.1(4) . . ?
C41 P2 C35 106.9(4) . . ?
C32 P2 C35 94.9(4) . . ?
C41 P2 Ir 109.7(3) . . ?
C32 P2 Ir 117.8(2) . . ?
C35 P2 Ir 120.6(3) . . ?
C11 C12 C13 115.1(9) . . ?
C11 C12 P1 116.6(7) . . ?
C13 C12 P1 102.1(8) . . ?
C14 C13 C12 107.1(9) . . ?
C13 C14 C15 110.4(10) . . ?
C16 C15 C14 112.4(9) . . ?
C16 C15 P1 114.7(7) . . ?
C14 C15 P1 105.0(9) . . ?
C22 C21 C26 118.1(8) . . ?
C22 C21 P1 116.8(6) . . ?
C26 C21 P1 125.1(6) . . ?
C21 C22 C23 121.3(9) . . ?
C24 C23 C22 119.5(9) . . ?
C23 C24 C25 119.6(9) . . ?
C24 C25 C26 121.0(9) . . ?
C25 C26 C21 120.4(9) . . ?
C31 C32 C33 113.5(7) . . ?
C31 C32 P2 114.8(7) . . ?
C33 C32 P2 103.3(6) . . ?
C34 C33 C32 106.7(8) . . ?
C33 C34 C35 106.8(8) . . ?
C36 C35 C34 113.5(9) . . ?
C36 C35 P2 115.2(7) . . ?
C34 C35 P2 104.5(6) . . ?
C46 C41 C42 117.6(8) . . ?
C46 C41 P2 118.9(7) . . ?
C42 C41 P2 123.4(7) . . ?
C41 C42 C43 119.7(9) . . ?
C44 C43 C42 120.4(10) . . ?
C45 C44 C43 120.0(8) . . ?
C44 C45 C46 119.9(9) . . ?
C45 C46 C41 122.4(9) . . ?

loop_
_geom_bond_atom_site_label_1
_geom_bond_atom_site_label_2
_geom_bond_distance
_geom_bond_site_symmetry_2
_geom_bond_publ_flag
Ir C1A 1.753(11) . ?
Ir C1B 1.753(11) . ?
Ir P1 2.315(2) . ?
Ir P2 2.3342(18) . ?
Ir ClA 2.370(3) . ?
Ir ClB 2.371(3) . ?
C1A O1A 1.187(15) . ?
C1B O1B 1.188(15) . ?
P1 C21 1.831(8) . ?
P1 C12 1.862(9) . ?
P1 C15 1.878(10) . ?
P2 C41 1.818(9) . ?
P2 C32 1.868(7) . ?
P2 C35 1.873(9) . ?
C11 C12 1.512(16) . ?
C12 C13 1.547(17) . ?
C13 C14 1.52(2) . ?
C14 C15 1.544(18) . ?
C15 C16 1.516(15) . ?
C21 C22 1.382(12) . ?
C21 C26 1.396(12) . ?
C22 C23 1.401(13) . ?
C23 C24 1.374(14) . ?
C24 C25 1.378(15) . ?
C25 C26 1.378(13) . ?
C31 C32 1.523(14) . ?
C32 C33 1.545(12) . ?
C33 C34 1.523(14) . ?
C34 C35 1.568(13) . ?
C35 C36 1.531(15) . ?
C41 C46 1.388(13) . ?
C41 C42 1.405(12) . ?
C42 C43 1.412(12) . ?
C43 C44 1.381(16) . ?
C44 C45 1.371(15) . ?
C45 C46 1.380(12) . ?
